data_4033650
loop_
_publ_author_name
'Lee, Hyejin'
'Jarhad, Dnyandev B.'
'Yu, Jinha'
'Lee, Choongho'
'Jeong, Lak Shin'

_publ_section_title
;
 Asymmetric Synthesis of 2'-<i>C</i>-Methyl-4'-selenonucleosides as
 Anti-Hepatitis C Virus Agents.
;
_journal_name_full 'The Journal of organic chemistry'
_journal_paper_doi 10.1021/acs.joc.9b01462
_journal_year 2019
_chemical_absolute_configuration syn
_chemical_formula_moiety 'C11 H13 Cl N4 O3 Se'
_chemical_formula_sum 'C11 H13 Cl N4 O3 Se'
_chemical_formula_weight 363.66
_space_group_crystal_system orthorhombic
_space_group_IT_number 19
_space_group_name_Hall 'P 2ac 2ab'
_space_group_name_H-M_alt 'P 21 21 21'
_symmetry_space_group_name_Hall 'P 2ac 2ab'
_symmetry_space_group_name_H-M 'P 21 21 21'
_atom_sites_solution_hydrogens geom
_atom_sites_solution_primary dual
_audit_creation_date 2019-05-13
_audit_creation_method
;
Olex2 1.2
(compiled 2018.05.29 svn.r3508 for OlexSys, GUI svn.r5506)
;
_cell_angle_alpha 90
_cell_angle_beta 90
_cell_angle_gamma 90
_cell_formula_units_Z 4
_cell_length_a 7.5314(2)
_cell_length_b 7.9755(2)
_cell_length_c 22.8076(5)
_cell_measurement_reflns_used 7822
_cell_measurement_temperature 293.44(16)
_cell_measurement_theta_max 73.5280
_cell_measurement_theta_min 3.8420
_cell_volume 1369.98(6)
_computing_cell_refinement 'CrysAlisPro 1.171.38.41 (Rigaku OD, 2015)'
_computing_data_collection 'CrysAlisPro 1.171.38.41 (Rigaku OD, 2015)'
_computing_data_reduction 'CrysAlisPro 1.171.38.41 (Rigaku OD, 2015)'
_computing_molecular_graphics 'Olex2 (Dolomanov et al., 2009)'
_computing_publication_material 'Olex2 (Dolomanov et al., 2009)'
_computing_structure_refinement 'ShelXL (Sheldrick, 2015)'
_computing_structure_solution 'ShelXD (Sheldrick, 2008)'
_diffrn_ambient_environment air
_diffrn_ambient_temperature 293.44(16)
_diffrn_detector 'CCD plate'
_diffrn_detector_area_resol_mean 5.2262
_diffrn_detector_type AtlasS2
_diffrn_measured_fraction_theta_full 0.999
_diffrn_measured_fraction_theta_max 0.994
_diffrn_measurement_details
;
List of Runs (angles in degrees, time in seconds):

  # Type    Start    End  Width  t~exp~   \w     \q     \k     \f   Frames
--------------------------------------------------------------------------
  1  \w   -113.00 -88.00   1.00    1.00    --  -41.49 -38.00  60.00   25
  2  \w   -116.00 -18.00   1.00    1.00    --  -41.49 -37.00 168.00   98
  3  \w    -64.00 -24.00   1.00    1.00    --  -41.49 -38.00  60.00   40
  4  \w     55.00  82.00   1.00    1.00    --   41.49  38.00-180.00   27
  5  \w     34.00  82.00   1.00    1.00    --   41.49-125.00-180.00   48
  6  \w     15.00 116.00   1.00    1.00    --   41.49  77.00  90.00  101
  7  \w      2.00  70.00   1.00    1.00    --   41.49 -99.00 -30.00   68
  8  \w     83.00 173.00   1.00    1.00    --  106.19  61.00 120.00   90
  9  \w    110.00 178.00   1.00    1.00    --  106.19  77.00   0.00   68
 10  \w    133.00 160.00   1.00    1.00    --  106.19  61.00  90.00   27
 11  \w     78.00 130.00   1.00    1.00    --  106.19  61.00  60.00   52
 12  \w     31.00  97.00   1.00    1.00    --  106.19 -94.00 -30.00   66
 13  \w    147.00 178.00   1.00    1.00    --  106.19 112.00-178.00   31
 14  \w     82.00 109.00   1.00    1.00    --  106.19  61.00   0.00   27
 15  \w     74.00 101.00   1.00    1.00    --  106.19  77.00  60.00   27
 16  \w    111.00 178.00   1.00    1.00    --  106.19  30.00-180.00   67
 17  \w     75.00 101.00   1.00    1.00    --  106.19  77.00   0.00   26
 18  \w     64.00 108.00   1.00    1.00    --  106.19 -94.00-150.00   44
 19  \w     77.00 104.00   1.00    1.00    --  106.19  61.00  30.00   27
 20  \w     75.00 101.00   1.00    1.00    --  106.19  77.00  90.00   26
 21  \w    112.00 178.00   1.00    1.00    --  106.19 125.00  30.00   66
 22  \w    114.00 172.00   1.00    1.00    --  106.19  77.00  60.00   58
 23  \w     80.00 106.00   1.00    1.00    --  106.19  30.00  30.00   26
 24  \w     81.00 108.00   1.00    1.00    --  106.19  45.00  90.00   27
 25  \w     82.00 109.00   1.00    1.00    --  106.19  45.00 120.00   27
 26  \w     25.00  59.00   1.00    1.00    --  106.19 -94.00-150.00   34
 27  \w     74.00 101.00   1.00    1.00    --  106.19  77.00  30.00   27
 28  \w     81.00 106.00   1.00    1.00    --  106.19  45.00  30.00   25
 29  \w     46.00 104.00   1.00    1.00    --  106.19-125.00-180.00   58
 30  \w     77.00 103.00   1.00    1.00    --  106.19  61.00  90.00   26
;
_diffrn_measurement_device 'four-circle diffractometer'
_diffrn_measurement_device_type 'Bruker APEX-II CCD diffractometer'
_diffrn_measurement_method '/w scans with narrow frames'
_diffrn_orient_matrix_type 'CrysAlisPro convention (1999,Acta A55,543-557)'
_diffrn_orient_matrix_UB_11 -0.0393119000
_diffrn_orient_matrix_UB_12 0.1319471000
_diffrn_orient_matrix_UB_13 0.0476303000
_diffrn_orient_matrix_UB_21 -0.0894099000
_diffrn_orient_matrix_UB_22 0.1126605000
_diffrn_orient_matrix_UB_23 -0.0462338000
_diffrn_orient_matrix_UB_31 -0.1796516000
_diffrn_orient_matrix_UB_32 -0.0849496000
_diffrn_orient_matrix_UB_33 0.0125822000
_diffrn_radiation_monochromator mirror
_diffrn_radiation_probe x-ray
_diffrn_radiation_type CuK\a
_diffrn_radiation_wavelength 1.54184
_diffrn_reflns_av_R_equivalents 0.0432
_diffrn_reflns_av_unetI/netI 0.0308
_diffrn_reflns_Laue_measured_fraction_full 0.999
_diffrn_reflns_Laue_measured_fraction_max 0.994
_diffrn_reflns_limit_h_max 9
_diffrn_reflns_limit_h_min -9
_diffrn_reflns_limit_k_max 9
_diffrn_reflns_limit_k_min -9
_diffrn_reflns_limit_l_max 28
_diffrn_reflns_limit_l_min -27
_diffrn_reflns_number 11293
_diffrn_reflns_point_group_measured_fraction_full 1.000
_diffrn_reflns_point_group_measured_fraction_max 0.989
_diffrn_reflns_theta_full 67.684
_diffrn_reflns_theta_max 73.671
_diffrn_reflns_theta_min 3.876
_diffrn_source 'Advanced Light Source, station 11.3.1'
_diffrn_source_type 'SuperNova (Cu) X-ray Source'
_exptl_absorpt_coefficient_mu 5.647
_exptl_absorpt_correction_T_max 0.869
_exptl_absorpt_correction_T_min 0.708
_exptl_absorpt_correction_type gaussian
_exptl_absorpt_process_details
;
CrysAlisPro 1.171.38.41 (Rigaku Oxford Diffraction, 2015)
Numerical absorption correction based on gaussian integration over
            a multifaceted crystal model
Empirical absorption correction using spherical harmonics,
 implemented in SCALE3 ABSPACK scaling algorithm.
;
_exptl_crystal_colour 'translucent light colourless'
_exptl_crystal_density_diffrn 1.763
_exptl_crystal_description irregular
_exptl_crystal_F_000 728
_exptl_crystal_size_max 0.354
_exptl_crystal_size_mid 0.254
_exptl_crystal_size_min 0.114
_refine_diff_density_max 1.548
_refine_diff_density_min -0.569
_refine_diff_density_rms 0.122
_refine_ls_abs_structure_details
;
 Flack x determined using 1076 quotients [(I+)-(I-)]/[(I+)+(I-)]
 (Parsons, Flack and Wagner, Acta Cryst. B69 (2013) 249-259).
;
_refine_ls_abs_structure_Flack -0.01(2)
_refine_ls_extinction_method none
_refine_ls_goodness_of_fit_ref 1.159
_refine_ls_hydrogen_treatment constr
_refine_ls_matrix_type full
_refine_ls_number_parameters 185
_refine_ls_number_reflns 2734
_refine_ls_number_restraints 0
_refine_ls_restrained_S_all 1.159
_refine_ls_R_factor_all 0.0465
_refine_ls_R_factor_gt 0.0459
_refine_ls_shift/su_max 0.000
_refine_ls_shift/su_mean 0.000
_refine_ls_structure_factor_coef Fsqd
_refine_ls_weighting_details 'w=1/[\s^2^(Fo^2^)+(0.0753P)^2^+1.5918P] where P=(Fo^2^+2Fc^2^)/3'
_refine_ls_weighting_scheme calc
_refine_ls_wR_factor_gt 0.1276
_refine_ls_wR_factor_ref 0.1280
_reflns_Friedel_coverage 0.697
_reflns_Friedel_fraction_full 1.000
_reflns_Friedel_fraction_max 0.981
_reflns_number_gt 2681
_reflns_number_total 2734
_reflns_threshold_expression 'I > 2\s(I)'
_cod_data_source_file jo9b01462_si_004.cif
_cod_data_source_block exp_1212
_cod_database_code 4033650
_shelx_shelxl_version_number 2017/1
_chemical_oxdiff_formula 'C11 H13 Cl N4 O3 Se'
_chemical_oxdiff_usercomment 6-Cl-Purine
_shelx_space_group_comment
;
The symmetry employed for this shelxl refinement is uniquely defined
by the following loop, which should always be used as a source of
symmetry information in preference to the above space-group names.
They are only intended as comments.
;
_shelx_estimated_absorpt_t_max 0.565
_shelx_estimated_absorpt_t_min 0.240
_reflns_odcompleteness_completeness 99.93
_reflns_odcompleteness_iscentric 1
_reflns_odcompleteness_theta 66.97
_olex2_refinement_description
;
1. Fixed Uiso
 At 1.2 times of:
  All C(H) groups, All C(H,H) groups
 At 1.5 times of:
  All C(H,H,H) groups, All O(H) groups
2.a Ternary CH refined with riding coordinates:
 C14(H14), C13(H13), C11(H11)
2.b Secondary CH2 refined with riding coordinates:
 C15(H15A,H15B)
2.c Aromatic/amide H refined with riding coordinates:
 C4(H4), C9(H9)
2.d Idealised Me refined as rotating group:
 C19(H19A,H19B,H19C)
2.e Idealised tetrahedral OH refined as rotating group:
 O17(H17), O18(H18), O16(H16)
;
_olex2_submission_special_instructions 'No special instructions were received'
_oxdiff_exptl_absorpt_empirical_details
;
Empirical correction (ABSPACK) includes:
- Absorption correction using spherical harmonics
- Frame scaling
;
_oxdiff_exptl_absorpt_empirical_full_max 1.676
_oxdiff_exptl_absorpt_empirical_full_min 0.656

loop_
_space_group_symop_operation_xyz
'x, y, z'
'-x+1/2, -y, z+1/2'
'x+1/2, -y+1/2, -z'
'-x, y+1/2, -z+1/2'

loop_
_atom_site_label
_atom_site_type_symbol
_atom_site_fract_x
_atom_site_fract_y
_atom_site_fract_z
_atom_site_U_iso_or_equiv
_atom_site_adp_type
_atom_site_occupancy
_atom_site_site_symmetry_order
_atom_site_calc_flag
_atom_site_refinement_flags_posn
Se10 Se 0.71282(9) 0.18719(9) 0.06413(3) 0.0341(2) Uani 1 1 d .
C4 C 0.5567(9) -0.1335(10) 0.2990(3) 0.0371(15) Uani 1 1 d .
H4 H 0.632799 -0.148265 0.330677 0.045 Uiso 1 1 calc R
N1 N 0.5443(7) -0.0229(7) 0.1492(2) 0.0256(10) Uani 1 1 d .
O17 O 0.9762(6) -0.1274(7) 0.08103(18) 0.0372(11) Uani 1 1 d .
H17 H 1.024665 -0.113877 0.112882 0.056 Uiso 1 1 calc GR
C7 C 0.3299(8) -0.0919(8) 0.2108(3) 0.0292(13) Uani 1 1 d .
N5 N 0.3825(8) -0.1607(8) 0.3097(2) 0.0359(12) Uani 1 1 d .
C14 C 0.7487(7) 0.0234(9) 0.0005(3) 0.0309(14) Uani 1 1 d .
H14 H 0.873280 0.025204 -0.011903 0.037 Uiso 1 1 calc R
N8 N 0.2485(7) -0.0594(8) 0.1579(2) 0.0347(12) Uani 1 1 d .
C19 C 0.7532(10) -0.3134(10) 0.1219(3) 0.0403(15) Uani 1 1 d .
H19A H 0.798567 -0.405924 0.099499 0.060 Uiso 1 1 calc GR
H19B H 0.627522 -0.326619 0.127162 0.060 Uiso 1 1 calc GR
H19C H 0.810431 -0.310647 0.159491 0.060 Uiso 1 1 calc GR
C13 C 0.7062(8) -0.1455(8) 0.0282(3) 0.0289(12) Uani 1 1 d .
H13 H 0.577016 -0.153349 0.032694 0.035 Uiso 1 1 calc R
C12 C 0.7897(8) -0.1511(8) 0.0896(2) 0.0274(12) Uani 1 1 d .
C2 C 0.5141(7) -0.0690(8) 0.2061(3) 0.0260(12) Uani 1 1 d .
C15 C 0.6307(10) 0.0641(10) -0.0510(3) 0.0416(16) Uani 1 1 d .
H15A H 0.649685 -0.017287 -0.081996 0.050 Uiso 1 1 calc R
H15B H 0.507220 0.058200 -0.039151 0.050 Uiso 1 1 calc R
C11 C 0.7182(8) 0.0045(8) 0.1222(2) 0.0269(12) Uani 1 1 d .
H11 H 0.802833 0.034475 0.153159 0.032 Uiso 1 1 calc R
O18 O 0.7628(6) -0.2823(6) -0.0066(2) 0.0390(12) Uani 1 1 d .
H18 H 0.679156 -0.316945 -0.026172 0.058 Uiso 1 1 calc GR
N3 N 0.6325(7) -0.0884(8) 0.2491(2) 0.0344(12) Uani 1 1 d .
C9 C 0.3799(8) -0.0181(9) 0.1230(3) 0.0300(13) Uani 1 1 d .
H9 H 0.363193 0.011740 0.083954 0.036 Uiso 1 1 calc R
O16 O 0.6692(8) 0.2265(8) -0.0721(3) 0.0578(16) Uani 1 1 d .
H16 H 0.576198 0.277275 -0.077882 0.087 Uiso 1 1 calc GR
Cl20 Cl 0.0484(2) -0.1724(4) 0.27788(8) 0.0552(5) Uani 1 1 d .
C6 C 0.2714(9) -0.1394(9) 0.2658(3) 0.0325(13) Uani 1 1 d .

loop_
_atom_site_aniso_label
_atom_site_aniso_U_11
_atom_site_aniso_U_22
_atom_site_aniso_U_33
_atom_site_aniso_U_23
_atom_site_aniso_U_13
_atom_site_aniso_U_12
Se10 0.0315(4) 0.0330(4) 0.0378(4) 0.0010(3) 0.0052(3) -0.0047(3)
C4 0.029(3) 0.050(4) 0.032(3) 0.006(3) -0.002(2) 0.004(3)
N1 0.015(2) 0.036(3) 0.026(2) 0.000(2) 0.0016(18) 0.000(2)
O17 0.0146(19) 0.068(3) 0.029(2) -0.008(2) -0.0013(15) 0.003(2)
C7 0.020(3) 0.036(3) 0.032(3) 0.000(2) -0.001(2) -0.001(2)
N5 0.035(3) 0.040(3) 0.033(3) 0.005(2) 0.002(2) -0.001(3)
C14 0.016(3) 0.047(4) 0.029(3) -0.003(2) 0.000(2) -0.002(2)
N8 0.018(2) 0.054(4) 0.032(3) 0.001(2) -0.0007(19) -0.001(2)
C19 0.040(4) 0.036(3) 0.045(3) 0.001(3) 0.005(3) 0.007(3)
C13 0.017(2) 0.036(3) 0.034(3) -0.007(2) -0.002(2) 0.001(2)
C12 0.016(2) 0.034(3) 0.033(3) -0.001(2) 0.003(2) 0.000(2)
C2 0.016(3) 0.036(3) 0.026(3) -0.003(2) 0.000(2) 0.002(2)
C15 0.032(3) 0.054(4) 0.039(4) 0.007(3) -0.005(3) -0.001(3)
C11 0.016(2) 0.038(3) 0.027(3) 0.000(2) 0.002(2) -0.001(2)
O18 0.028(2) 0.044(3) 0.044(3) -0.018(2) -0.0062(19) 0.008(2)
N3 0.022(2) 0.049(3) 0.032(3) 0.003(2) -0.003(2) 0.001(2)
C9 0.018(3) 0.043(4) 0.029(3) 0.000(3) -0.002(2) 0.000(3)
O16 0.039(3) 0.072(4) 0.063(4) 0.030(3) -0.003(3) -0.007(3)
Cl20 0.0245(8) 0.0858(16) 0.0554(10) 0.0102(11) 0.0113(7) -0.0068(9)
C6 0.024(3) 0.040(4) 0.034(3) 0.002(2) 0.005(2) 0.001(2)

loop_
_atom_type_symbol
_atom_type_description
_atom_type_scat_dispersion_real
_atom_type_scat_dispersion_imag
_atom_type_scat_source
C C 0.0181 0.0091 'International Tables Vol C Tables 4.2.6.8 and 6.1.1.4'
H H 0.0000 0.0000 'International Tables Vol C Tables 4.2.6.8 and 6.1.1.4'
Cl Cl 0.3639 0.7018 'International Tables Vol C Tables 4.2.6.8 and 6.1.1.4'
N N 0.0311 0.0180 'International Tables Vol C Tables 4.2.6.8 and 6.1.1.4'
O O 0.0492 0.0322 'International Tables Vol C Tables 4.2.6.8 and 6.1.1.4'
Se Se -0.7943 1.1372 'International Tables Vol C Tables 4.2.6.8 and 6.1.1.4'

loop_
_exptl_crystal_face_index_h
_exptl_crystal_face_index_k
_exptl_crystal_face_index_l
_exptl_crystal_face_perp_dist
2 -4 -7 0.1224
-4 -2 3 0.1401
2 -5 -3 0.1158
-1 -5 -1 0.1043
-2 5 3 0.1103
0 -5 3 0.0946
0 -5 7 0.0938
0 -4 10 0.0922
4 2 -3 0.2125
2 -2 13 0.0471
-4 0 -9 0.0711
-1 -2 14 0.1021
-3 1 10 0.1155
-1 4 7 0.1318
-4 3 4 0.1015
-2 5 -2 0.1014
-2 4 -6 0.0844
-4 2 -4 0.0826
-2 2 -13 0.0666
-1 -3 12 0.0974
-1 1 -14 0.0874
0 -2 -13 0.1199
-2 -3 -9 0.1065

loop_
_geom_angle_atom_site_label_1
_geom_angle_atom_site_label_2
_geom_angle_atom_site_label_3
_geom_angle
C11 Se10 C14 90.1(3)
N3 C4 N5 128.2(6)
C2 N1 C11 126.0(5)
C2 N1 C9 105.6(5)
C9 N1 C11 128.3(5)
N8 C7 C2 110.3(5)
N8 C7 C6 134.8(6)
C6 C7 C2 114.9(6)
C6 N5 C4 117.3(6)
C13 C14 Se10 104.7(4)
C15 C14 Se10 110.5(5)
C15 C14 C13 112.9(5)
C9 N8 C7 104.1(5)
C14 C13 C12 108.5(5)
O18 C13 C14 112.8(5)
O18 C13 C12 111.4(5)
O17 C12 C19 110.9(5)
O17 C12 C13 105.9(5)
O17 C12 C11 107.6(5)
C19 C12 C13 113.2(5)
C19 C12 C11 112.9(5)
C13 C12 C11 105.9(5)
N1 C2 C7 105.9(5)
N3 C2 N1 128.1(5)
N3 C2 C7 126.0(6)
O16 C15 C14 110.0(6)
N1 C11 Se10 112.0(4)
N1 C11 C12 113.2(5)
C12 C11 Se10 106.1(4)
C4 N3 C2 112.0(6)
N8 C9 N1 114.1(5)
C7 C6 Cl20 119.9(5)
N5 C6 C7 121.5(6)
N5 C6 Cl20 118.6(5)

loop_
_geom_bond_atom_site_label_1
_geom_bond_atom_site_label_2
_geom_bond_distance
Se10 C14 1.971(6)
Se10 C11 1.970(6)
C4 N5 1.352(9)
C4 N3 1.324(9)
N1 C2 1.368(8)
N1 C11 1.463(7)
N1 C9 1.375(8)
O17 C12 1.431(7)
C7 N8 1.378(8)
C7 C2 1.403(8)
C7 C6 1.382(9)
N5 C6 1.317(9)
C14 C13 1.522(9)
C14 C15 1.510(9)
N8 C9 1.312(8)
C19 C12 1.515(10)
C13 C12 1.536(8)
C13 O18 1.415(7)
C12 C11 1.544(8)
C2 N3 1.335(8)
C15 O16 1.411(10)
Cl20 C6 1.722(7)

loop_
_exptl_oxdiff_crystal_face_indexfrac_h
_exptl_oxdiff_crystal_face_indexfrac_k
_exptl_oxdiff_crystal_face_indexfrac_l
_exptl_oxdiff_crystal_face_x
_exptl_oxdiff_crystal_face_y
_exptl_oxdiff_crystal_face_z
1.5492 -4.2261 -7.1407 -0.9586 -0.2845 -0.0091
-4.2807 -2.3173 2.7080 -0.0085 -0.0035 1.0000
2.0259 -4.6025 -2.8737 -0.8238 -0.5668 -0.0091
-0.7688 -5.1043 -0.7985 -0.6813 -0.4694 0.5617
-2.0259 4.6025 2.8737 0.8238 0.5668 0.0091
-0.0585 -5.0821 2.8163 -0.5341 -0.6975 0.4777
-0.0183 -4.6237 6.6623 -0.2920 -0.8273 0.4799
-0.1794 -3.8215 9.9752 -0.0221 -0.8757 0.4824
4.2775 2.3017 -2.8590 -0.0006 0.0090 -1.0000
1.8207 -1.8702 12.6564 0.2845 -0.9586 -0.0090
-3.8132 0.3723 -9.2058 -0.2394 0.8085 0.5376
-0.9747 -1.5125 13.8472 0.4983 -0.7235 0.4778
-3.3075 1.3728 10.1701 0.7956 -0.0198 0.6055
-1.4717 4.2672 7.0909 0.9586 0.2845 -0.0089
-3.6726 3.1538 3.7649 0.7398 0.5096 0.4392
-2.2307 4.5675 -1.7219 0.6083 0.7936 -0.0089
-2.2907 4.0463 -6.1017 0.3333 0.9428 -0.0090
-4.1231 2.4117 -3.9781 0.2908 0.8243 0.4858
-1.7432 1.9112 -12.7061 -0.2845 0.9586 -0.0091
-1.0731 -2.8691 11.8886 0.2299 -0.7769 0.5861
-1.1893 0.5064 -14.2844 -0.5668 0.8238 -0.0091
0.2133 -2.3037 -13.2355 -0.9428 0.3333 -0.0091
-2.4841 -3.2338 -8.7723 -0.7469 0.2634 0.6106
